data_4079473
loop_
_publ_author_name
'Nekoueishahraki, Bijan'
'Samuel, Prinson P.'
'Roesky, Herbert W.'
'Stern, Daniel'
'Matussek, Julia'
'Stalke, Dietmar'

_publ_section_title
;
 Organobismuth(III) and Dibismuthine Complexes Bearing
 N,N&#x2032;-Disubstituted 1,8-Diaminonaphthalene Ligand: Synthesis,
 Structure, and Reactivity
;
_journal_issue 18
_journal_name_full Organometallics
_journal_page_first 6697
_journal_paper_doi 10.1021/om300758s
_journal_volume 31
_journal_year 2012
_chemical_formula_sum 'C25 H44 Bi N5 Si2'
_chemical_formula_weight 679.81
_chemical_name_systematic
; 
 ? 
;
_space_group_IT_number 14
_symmetry_cell_setting monoclinic
_symmetry_space_group_name_Hall '-P 2yn'
_symmetry_space_group_name_H-M 'P 1 21/n 1'
_atom_sites_solution_hydrogens geom
_atom_sites_solution_primary direct
_atom_sites_solution_secondary difmap
_audit_creation_method SHELXL-97
_cell_angle_alpha 90.00
_cell_angle_beta 113.0040(10)
_cell_angle_gamma 90.00
_cell_formula_units_Z 4
_cell_length_a 16.8842(6)
_cell_length_b 10.3368(4)
_cell_length_c 18.4159(7)
_cell_measurement_reflns_used 9222
_cell_measurement_temperature 100(2)
_cell_measurement_theta_max 31.018
_cell_measurement_theta_min 2.308
_cell_volume 2958.51(19)
_computing_cell_refinement 'SAINT V7.46A (Bruker, 2008)'
_computing_data_collection 'APEX2 v2.2-0 (Bruker, 2008)'
_computing_data_reduction 'SAINT V7.46A (Bruker, 2008)'
_computing_molecular_graphics 'XSHELL v4.01 (Bruker, 2000)'
_computing_publication_material 'XSHELL v4.01 (Bruker, 2000)'
_computing_structure_refinement 'XL in SHELXTL v2008/2(Sheldrick, 2008)'
_computing_structure_solution 'XS in SHELXTL v2008/2(Sheldrick, 2008)'
_diffrn_ambient_temperature 100(2)
_diffrn_measured_fraction_theta_full 1.000
_diffrn_measured_fraction_theta_max 1.000
_diffrn_measurement_device_type 'Bruker Smart APEX2 with D8-Goniometer'
_diffrn_measurement_method 'omega scans'
_diffrn_radiation_monochromator 'Quazar multilayer mirror optics'
_diffrn_radiation_source 'micro-focus sealed tube'
_diffrn_radiation_type MoK\a
_diffrn_radiation_wavelength 0.71073
_diffrn_reflns_av_R_equivalents 0.0356
_diffrn_reflns_av_sigmaI/netI 0.0173
_diffrn_reflns_limit_h_max 24
_diffrn_reflns_limit_h_min -24
_diffrn_reflns_limit_k_max 14
_diffrn_reflns_limit_k_min -14
_diffrn_reflns_limit_l_max 26
_diffrn_reflns_limit_l_min -26
_diffrn_reflns_number 91837
_diffrn_reflns_theta_full 30.51
_diffrn_reflns_theta_max 30.51
_diffrn_reflns_theta_min 1.39
_exptl_absorpt_coefficient_mu 6.062
_exptl_absorpt_correction_T_max 0.4334
_exptl_absorpt_correction_T_min 0.2970
_exptl_absorpt_correction_type multi-scan
_exptl_absorpt_process_details ' SADABS-2008/2 (Sheldrick, 2008)'
_exptl_crystal_colour yellow
_exptl_crystal_density_diffrn 1.526
_exptl_crystal_density_method 'not measured'
_exptl_crystal_description block
_exptl_crystal_F_000 1360
_exptl_crystal_size_max 0.2
_exptl_crystal_size_mid 0.2
_exptl_crystal_size_min 0.18
_refine_diff_density_max 0.428
_refine_diff_density_min -0.845
_refine_diff_density_rms 0.074
_refine_ls_extinction_method none
_refine_ls_goodness_of_fit_ref 1.062
_refine_ls_hydrogen_treatment constr
_refine_ls_matrix_type full
_refine_ls_number_parameters 310
_refine_ls_number_reflns 9043
_refine_ls_number_restraints 0
_refine_ls_restrained_S_all 1.062
_refine_ls_R_factor_all 0.0198
_refine_ls_R_factor_gt 0.0161
_refine_ls_shift/su_max 0.004
_refine_ls_shift/su_mean 0.000
_refine_ls_structure_factor_coef Fsqd
_refine_ls_weighting_details 'calc w=1/[\s^2^(Fo^2^)+(0.0115P)^2^+2.0488P] where P=(Fo^2^+2Fc^2^)/3'
_refine_ls_weighting_scheme calc
_refine_ls_wR_factor_gt 0.0338
_refine_ls_wR_factor_ref 0.0348
_reflns_number_gt 8209
_reflns_number_total 9043
_reflns_threshold_expression >2sigma(I)
_cod_data_source_file om300758s_si_002.cif
_cod_data_source_block 7
_cod_original_sg_symbol_H-M P2(1)/n
_cod_database_code 4079473

loop_
_symmetry_equiv_pos_as_xyz
'x, y, z'
'-x+1/2, y+1/2, -z+1/2'
'-x, -y, -z'
'x-1/2, -y-1/2, z-1/2'

loop_
_atom_site_label
_atom_site_type_symbol
_atom_site_fract_x
_atom_site_fract_y
_atom_site_fract_z
_atom_site_U_iso_or_equiv
_atom_site_adp_type
_atom_site_occupancy
_atom_site_symmetry_multiplicity
_atom_site_calc_flag
_atom_site_refinement_flags
Bi1 Bi 0.370694(4) 0.593819(5) 0.029631(3) 0.01373(2) Uani 1 1 d .
Si1 Si 0.31585(3) 0.68949(4) -0.16241(3) 0.01574(9) Uani 1 1 d .
Si2 Si 0.19926(3) 0.39982(5) -0.00792(3) 0.01889(9) Uani 1 1 d .
N1 N 0.29750(9) 0.71245(13) -0.07714(8) 0.0148(3) Uani 1 1 d .
N2 N 0.24314(9) 0.55197(13) 0.02117(8) 0.0161(3) Uani 1 1 d .
N3 N 0.39263(9) 0.76453(13) 0.10672(8) 0.0153(3) Uani 1 1 d .
N4 N 0.41962(9) 0.57855(14) 0.17768(8) 0.0184(3) Uani 1 1 d .
N5 N 0.42928(10) 0.78159(15) 0.24357(8) 0.0210(3) Uani 1 1 d .
C1 C 0.23524(10) 0.79800(15) -0.07296(9) 0.0139(3) Uani 1 1 d .
C2 C 0.19104(10) 0.77859(16) -0.02016(9) 0.0139(3) Uani 1 1 d .
C3 C 0.19426(10) 0.66132(16) 0.02380(9) 0.0152(3) Uani 1 1 d .
C4 C 0.14598(11) 0.65325(18) 0.06977(10) 0.0208(3) Uani 1 1 d .
H4 H 0.1472 0.5753 0.0975 0.025 Uiso 1 1 calc R
C5 C 0.09552(11) 0.7567(2) 0.07648(11) 0.0246(4) Uani 1 1 d .
H5 H 0.0636 0.7483 0.1088 0.030 Uiso 1 1 calc R
C6 C 0.09208(11) 0.86897(19) 0.03689(11) 0.0227(4) Uani 1 1 d .
H6 H 0.0594 0.9397 0.0432 0.027 Uiso 1 1 calc R
C7 C 0.13682(10) 0.88136(17) -0.01377(9) 0.0174(3) Uani 1 1 d .
C8 C 0.12317(11) 0.99418(17) -0.06071(10) 0.0196(3) Uani 1 1 d .
H8 H 0.0884 1.0623 -0.0548 0.023 Uiso 1 1 calc R
C9 C 0.16002(11) 1.00504(16) -0.11442(10) 0.0196(3) Uani 1 1 d .
H9 H 0.1479 1.0782 -0.1482 0.024 Uiso 1 1 calc R
C10 C 0.21563(11) 0.90855(16) -0.11985(10) 0.0173(3) Uani 1 1 d .
H10 H 0.2411 0.9190 -0.1572 0.021 Uiso 1 1 calc R
C11 C 0.37695(14) 0.53506(19) -0.15175(12) 0.0283(4) Uani 1 1 d .
H11A H 0.4333 0.5431 -0.1081 0.042 Uiso 1 1 calc R
H11B H 0.3848 0.5171 -0.2008 0.042 Uiso 1 1 calc R
H11C H 0.3447 0.4641 -0.1408 0.042 Uiso 1 1 calc R
C12 C 0.38333(14) 0.8171(2) -0.18292(13) 0.0312(4) Uani 1 1 d .
H12A H 0.3559 0.9017 -0.1866 0.047 Uiso 1 1 calc R
H12B H 0.3889 0.7978 -0.2328 0.047 Uiso 1 1 calc R
H12C H 0.4405 0.8185 -0.1401 0.047 Uiso 1 1 calc R
C13 C 0.21159(13) 0.6753(2) -0.24941(11) 0.0292(4) Uani 1 1 d .
H13A H 0.1762 0.6082 -0.2393 0.044 Uiso 1 1 calc R
H13B H 0.2227 0.6520 -0.2962 0.044 Uiso 1 1 calc R
H13C H 0.1811 0.7582 -0.2585 0.044 Uiso 1 1 calc R
C14 C 0.10381(13) 0.4108(2) -0.10321(11) 0.0291(4) Uani 1 1 d .
H14A H 0.0575 0.4577 -0.0950 0.044 Uiso 1 1 calc R
H14B H 0.0840 0.3236 -0.1227 0.044 Uiso 1 1 calc R
H14C H 0.1197 0.4570 -0.1420 0.044 Uiso 1 1 calc R
C15 C 0.16304(15) 0.3138(2) 0.06321(12) 0.0333(5) Uani 1 1 d .
H15A H 0.2077 0.3207 0.1166 0.050 Uiso 1 1 calc R
H15B H 0.1528 0.2224 0.0484 0.050 Uiso 1 1 calc R
H15C H 0.1097 0.3532 0.0619 0.050 Uiso 1 1 calc R
C16 C 0.28397(13) 0.29950(17) -0.02238(12) 0.0281(4) Uani 1 1 d .
H16A H 0.2939 0.3315 -0.0682 0.042 Uiso 1 1 calc R
H16B H 0.2650 0.2092 -0.0312 0.042 Uiso 1 1 calc R
H16C H 0.3375 0.3052 0.0247 0.042 Uiso 1 1 calc R
C17 C 0.41504(10) 0.70492(17) 0.17908(9) 0.0166(3) Uani 1 1 d .
C18 C 0.44401(11) 0.87831(16) 0.10199(10) 0.0189(3) Uani 1 1 d .
H18 H 0.4772 0.9089 0.1571 0.023 Uiso 1 1 calc R
C19 C 0.50901(12) 0.8412(2) 0.06701(11) 0.0255(4) Uani 1 1 d .
H19A H 0.5440 0.7685 0.0968 0.038 Uiso 1 1 calc R
H19B H 0.5464 0.9153 0.0700 0.038 Uiso 1 1 calc R
H19C H 0.4785 0.8158 0.0117 0.038 Uiso 1 1 calc R
C20 C 0.38712(12) 0.98984(18) 0.05670(12) 0.0275(4) Uani 1 1 d .
H20A H 0.3594 0.9670 0.0007 0.041 Uiso 1 1 calc R
H20B H 0.4224 1.0675 0.0626 0.041 Uiso 1 1 calc R
H20C H 0.3430 1.0068 0.0777 0.041 Uiso 1 1 calc R
C21 C 0.41114(12) 0.49440(18) 0.23826(10) 0.0220(4) Uani 1 1 d .
H21 H 0.4612 0.5099 0.2892 0.026 Uiso 1 1 calc R
C22 C 0.41476(15) 0.3549(2) 0.21239(12) 0.0329(5) Uani 1 1 d .
H22A H 0.3653 0.3381 0.1630 0.049 Uiso 1 1 calc R
H22B H 0.4131 0.2957 0.2533 0.049 Uiso 1 1 calc R
H22C H 0.4682 0.3414 0.2042 0.049 Uiso 1 1 calc R
C23 C 0.32813(12) 0.5200(2) 0.25040(11) 0.0296(4) Uani 1 1 d .
H23A H 0.3284 0.6090 0.2688 0.044 Uiso 1 1 calc R
H23B H 0.3240 0.4596 0.2898 0.044 Uiso 1 1 calc R
H23C H 0.2787 0.5077 0.2004 0.044 Uiso 1 1 calc R
C24 C 0.37963(14) 0.8982(2) 0.23846(12) 0.0314(4) Uani 1 1 d .
H24A H 0.3324 0.9028 0.1864 0.047 Uiso 1 1 calc R
H24B H 0.4169 0.9740 0.2462 0.047 Uiso 1 1 calc R
H24C H 0.3560 0.8965 0.2794 0.047 Uiso 1 1 calc R
C25 C 0.49056(13) 0.7464(2) 0.32194(10) 0.0273(4) Uani 1 1 d .
H25A H 0.4604 0.7018 0.3506 0.041 Uiso 1 1 calc R
H25B H 0.5181 0.8248 0.3507 0.041 Uiso 1 1 calc R
H25C H 0.5345 0.6890 0.3173 0.041 Uiso 1 1 calc R

loop_
_atom_site_aniso_label
_atom_site_aniso_U_11
_atom_site_aniso_U_22
_atom_site_aniso_U_33
_atom_site_aniso_U_23
_atom_site_aniso_U_13
_atom_site_aniso_U_12
Bi1 0.01398(3) 0.01280(3) 0.01390(3) 0.00186(2) 0.00490(2) 0.00184(2)
Si1 0.0199(2) 0.0146(2) 0.0133(2) 0.00029(16) 0.00713(17) 0.00080(16)
Si2 0.0244(2) 0.0157(2) 0.0174(2) -0.00105(18) 0.00897(18) -0.00553(18)
N1 0.0158(6) 0.0161(6) 0.0121(6) 0.0008(5) 0.0051(5) 0.0017(5)
N2 0.0158(6) 0.0139(6) 0.0186(7) 0.0005(5) 0.0068(5) -0.0020(5)
N3 0.0149(6) 0.0162(6) 0.0130(6) 0.0011(5) 0.0036(5) -0.0001(5)
N4 0.0182(7) 0.0216(7) 0.0139(6) 0.0044(5) 0.0046(5) 0.0011(5)
N5 0.0225(7) 0.0248(8) 0.0131(6) 0.0017(6) 0.0041(6) 0.0077(6)
C1 0.0131(7) 0.0138(7) 0.0125(7) -0.0019(5) 0.0025(6) -0.0005(5)
C2 0.0121(7) 0.0153(7) 0.0121(7) -0.0021(6) 0.0023(5) -0.0005(6)
C3 0.0135(7) 0.0176(8) 0.0125(7) -0.0013(6) 0.0030(6) -0.0015(6)
C4 0.0182(8) 0.0262(9) 0.0174(8) 0.0025(7) 0.0064(6) -0.0007(7)
C5 0.0188(8) 0.0377(11) 0.0200(8) -0.0011(7) 0.0103(7) 0.0024(7)
C6 0.0171(8) 0.0301(9) 0.0202(8) -0.0041(7) 0.0065(7) 0.0054(7)
C7 0.0142(7) 0.0200(8) 0.0148(7) -0.0043(6) 0.0024(6) 0.0014(6)
C8 0.0160(8) 0.0178(8) 0.0210(8) -0.0037(6) 0.0029(6) 0.0036(6)
C9 0.0209(8) 0.0134(7) 0.0192(8) 0.0004(6) 0.0020(7) 0.0023(6)
C10 0.0185(7) 0.0162(7) 0.0161(7) 0.0004(6) 0.0057(6) 0.0001(6)
C11 0.0410(11) 0.0249(9) 0.0254(9) 0.0035(7) 0.0200(9) 0.0111(8)
C12 0.0405(12) 0.0268(10) 0.0376(11) -0.0006(8) 0.0275(10) -0.0043(9)
C13 0.0319(10) 0.0318(10) 0.0179(8) -0.0058(7) 0.0034(8) 0.0007(8)
C14 0.0287(10) 0.0307(10) 0.0244(9) -0.0053(8) 0.0066(8) -0.0085(8)
C15 0.0490(13) 0.0271(10) 0.0274(10) -0.0038(8) 0.0187(9) -0.0178(9)
C16 0.0361(11) 0.0139(8) 0.0344(10) -0.0008(7) 0.0136(9) -0.0016(7)
C17 0.0115(7) 0.0233(8) 0.0129(7) 0.0022(6) 0.0025(6) 0.0019(6)
C18 0.0178(8) 0.0183(8) 0.0176(8) 0.0004(6) 0.0038(6) -0.0032(6)
C19 0.0212(9) 0.0300(10) 0.0261(9) -0.0025(8) 0.0100(7) -0.0082(7)
C20 0.0246(9) 0.0186(9) 0.0323(10) 0.0071(7) 0.0035(8) -0.0030(7)
C21 0.0219(8) 0.0259(9) 0.0162(8) 0.0081(7) 0.0054(7) 0.0010(7)
C22 0.0418(12) 0.0273(10) 0.0278(10) 0.0103(8) 0.0117(9) 0.0011(9)
C23 0.0243(9) 0.0412(12) 0.0227(9) 0.0105(8) 0.0086(8) -0.0029(8)
C24 0.0366(11) 0.0363(11) 0.0213(9) 0.0013(8) 0.0111(8) 0.0171(9)
C25 0.0277(10) 0.0320(10) 0.0158(8) -0.0013(7) 0.0016(7) 0.0055(8)

loop_
_atom_type_symbol
_atom_type_description
_atom_type_scat_dispersion_real
_atom_type_scat_dispersion_imag
_atom_type_scat_source
C C 0.0033 0.0016 'International Tables Vol C Tables 4.2.6.8 and 6.1.1.4'
H H 0.0000 0.0000 'International Tables Vol C Tables 4.2.6.8 and 6.1.1.4'
N N 0.0061 0.0033 'International Tables Vol C Tables 4.2.6.8 and 6.1.1.4'
Si Si 0.0817 0.0704 'International Tables Vol C Tables 4.2.6.8 and 6.1.1.4'
Bi Bi -4.1077 10.2566 'International Tables Vol C Tables 4.2.6.8 and 6.1.1.4'

loop_
_geom_angle_atom_site_label_1
_geom_angle_atom_site_label_2
_geom_angle_atom_site_label_3
_geom_angle
N2 Bi1 N3 96.87(5)
N2 Bi1 N1 81.51(5)
N3 Bi1 N1 91.34(5)
N2 Bi1 N4 87.78(5)
N3 Bi1 N4 56.83(5)
N1 Bi1 N4 144.97(5)
N1 Si1 C13 110.26(8)
N1 Si1 C11 107.99(8)
C13 Si1 C11 108.64(10)
N1 Si1 C12 115.11(8)
C13 Si1 C12 109.02(10)
C11 Si1 C12 105.55(10)
N2 Si2 C14 110.09(8)
N2 Si2 C16 106.82(8)
C14 Si2 C16 109.14(9)
N2 Si2 C15 115.60(8)
C14 Si2 C15 106.79(10)
C16 Si2 C15 108.27(10)
C1 N1 Si1 122.77(11)
C1 N1 Bi1 117.87(10)
Si1 N1 Bi1 119.28(7)
C3 N2 Si2 123.55(11)
C3 N2 Bi1 114.87(10)
Si2 N2 Bi1 120.15(8)
C17 N3 C18 117.68(13)
C17 N3 Bi1 100.26(10)
C18 N3 Bi1 123.49(10)
C17 N4 C21 123.58(15)
C17 N4 Bi1 87.83(10)
C21 N4 Bi1 140.44(11)
C17 N5 C24 121.59(14)
C17 N5 C25 122.11(15)
C24 N5 C25 116.16(15)
C10 C1 N1 119.11(14)
C10 C1 C2 117.96(14)
N1 C1 C2 122.91(14)
C7 C2 C3 117.35(14)
C7 C2 C1 117.59(15)
C3 C2 C1 125.00(14)
C4 C3 N2 117.60(15)
C4 C3 C2 119.27(15)
N2 C3 C2 123.12(14)
C3 C4 C5 121.97(17)
C3 C4 H4 119.0
C5 C4 H4 119.0
C6 C5 C4 120.25(17)
C6 C5 H5 119.9
C4 C5 H5 119.9
C5 C6 C7 120.53(17)
C5 C6 H6 119.7
C7 C6 H6 119.7
C8 C7 C6 118.35(16)
C8 C7 C2 121.06(15)
C6 C7 C2 120.51(16)
C9 C8 C7 119.95(16)
C9 C8 H8 120.0
C7 C8 H8 120.0
C8 C9 C10 120.14(16)
C8 C9 H9 119.9
C10 C9 H9 119.9
C1 C10 C9 122.96(16)
C1 C10 H10 118.5
C9 C10 H10 118.5
Si1 C11 H11A 109.5
Si1 C11 H11B 109.5
H11A C11 H11B 109.5
Si1 C11 H11C 109.5
H11A C11 H11C 109.5
H11B C11 H11C 109.5
Si1 C12 H12A 109.5
Si1 C12 H12B 109.5
H12A C12 H12B 109.5
Si1 C12 H12C 109.5
H12A C12 H12C 109.5
H12B C12 H12C 109.5
Si1 C13 H13A 109.5
Si1 C13 H13B 109.5
H13A C13 H13B 109.5
Si1 C13 H13C 109.5
H13A C13 H13C 109.5
H13B C13 H13C 109.5
Si2 C14 H14A 109.5
Si2 C14 H14B 109.5
H14A C14 H14B 109.5
Si2 C14 H14C 109.5
H14A C14 H14C 109.5
H14B C14 H14C 109.5
Si2 C15 H15A 109.5
Si2 C15 H15B 109.5
H15A C15 H15B 109.5
Si2 C15 H15C 109.5
H15A C15 H15C 109.5
H15B C15 H15C 109.5
Si2 C16 H16A 109.5
Si2 C16 H16B 109.5
H16A C16 H16B 109.5
Si2 C16 H16C 109.5
H16A C16 H16C 109.5
H16B C16 H16C 109.5
N4 C17 N5 127.10(15)
N4 C17 N3 114.98(15)
N5 C17 N3 117.92(15)
N3 C18 C19 111.06(14)
N3 C18 C20 111.96(14)
C19 C18 C20 111.32(16)
N3 C18 H18 107.4
C19 C18 H18 107.4
C20 C18 H18 107.4
C18 C19 H19A 109.5
C18 C19 H19B 109.5
H19A C19 H19B 109.5
C18 C19 H19C 109.5
H19A C19 H19C 109.5
H19B C19 H19C 109.5
C18 C20 H20A 109.5
C18 C20 H20B 109.5
H20A C20 H20B 109.5
C18 C20 H20C 109.5
H20A C20 H20C 109.5
H20B C20 H20C 109.5
N4 C21 C23 112.17(15)
N4 C21 C22 107.18(15)
C23 C21 C22 111.11(17)
N4 C21 H21 108.8
C23 C21 H21 108.8
C22 C21 H21 108.8
C21 C22 H22A 109.5
C21 C22 H22B 109.5
H22A C22 H22B 109.5
C21 C22 H22C 109.5
H22A C22 H22C 109.5
H22B C22 H22C 109.5
C21 C23 H23A 109.5
C21 C23 H23B 109.5
H23A C23 H23B 109.5
C21 C23 H23C 109.5
H23A C23 H23C 109.5
H23B C23 H23C 109.5
N5 C24 H24A 109.5
N5 C24 H24B 109.5
H24A C24 H24B 109.5
N5 C24 H24C 109.5
H24A C24 H24C 109.5
H24B C24 H24C 109.5
N5 C25 H25A 109.5
N5 C25 H25B 109.5
H25A C25 H25B 109.5
N5 C25 H25C 109.5
H25A C25 H25C 109.5
H25B C25 H25C 109.5

loop_
_geom_bond_atom_site_label_1
_geom_bond_atom_site_label_2
_geom_bond_distance
Bi1 N2 2.1418(14)
Bi1 N3 2.2035(14)
Bi1 N1 2.2356(13)
Bi1 N4 2.5259(14)
Si1 N1 1.7316(14)
Si1 C13 1.8663(19)
Si1 C11 1.8689(19)
Si1 C12 1.875(2)
Si2 N2 1.7319(15)
Si2 C14 1.865(2)
Si2 C16 1.868(2)
Si2 C15 1.873(2)
N1 C1 1.399(2)
N2 C3 1.412(2)
N3 C17 1.380(2)
N3 C18 1.484(2)
N4 C17 1.309(2)
N4 C21 1.465(2)
N5 C17 1.369(2)
N5 C24 1.450(2)
N5 C25 1.455(2)
C1 C10 1.392(2)
C1 C2 1.453(2)
C2 C7 1.437(2)
C2 C3 1.447(2)
C3 C4 1.388(2)
C4 C5 1.402(3)
C4 H4 0.9500
C5 C6 1.360(3)
C5 H5 0.9500
C6 C7 1.417(2)
C6 H6 0.9500
C7 C8 1.416(2)
C8 C9 1.363(3)
C8 H8 0.9500
C9 C10 1.400(2)
C9 H9 0.9500
C10 H10 0.9500
C11 H11A 0.9800
C11 H11B 0.9800
C11 H11C 0.9800
C12 H12A 0.9800
C12 H12B 0.9800
C12 H12C 0.9800
C13 H13A 0.9800
C13 H13B 0.9800
C13 H13C 0.9800
C14 H14A 0.9800
C14 H14B 0.9800
C14 H14C 0.9800
C15 H15A 0.9800
C15 H15B 0.9800
C15 H15C 0.9800
C16 H16A 0.9800
C16 H16B 0.9800
C16 H16C 0.9800
C18 C19 1.523(3)
C18 C20 1.524(2)
C18 H18 1.0000
C19 H19A 0.9800
C19 H19B 0.9800
C19 H19C 0.9800
C20 H20A 0.9800
C20 H20B 0.9800
C20 H20C 0.9800
C21 C23 1.526(3)
C21 C22 1.527(3)
C21 H21 1.0000
C22 H22A 0.9800
C22 H22B 0.9800
C22 H22C 0.9800
C23 H23A 0.9800
C23 H23B 0.9800
C23 H23C 0.9800
C24 H24A 0.9800
C24 H24B 0.9800
C24 H24C 0.9800
C25 H25A 0.9800
C25 H25B 0.9800
C25 H25C 0.9800

loop_
_geom_torsion_atom_site_label_1
_geom_torsion_atom_site_label_2
_geom_torsion_atom_site_label_3
_geom_torsion_atom_site_label_4
_geom_torsion
C13 Si1 N1 C1 -44.00(15)
C11 Si1 N1 C1 -162.56(13)
C12 Si1 N1 C1 79.83(15)
C13 Si1 N1 Bi1 132.64(9)
C11 Si1 N1 Bi1 14.07(11)
C12 Si1 N1 Bi1 -103.53(10)
N2 Bi1 N1 C1 50.57(11)
N3 Bi1 N1 C1 -46.18(12)
N4 Bi1 N1 C1 -23.10(16)
N2 Bi1 N1 Si1 -126.22(9)
N3 Bi1 N1 Si1 137.03(8)
N4 Bi1 N1 Si1 160.11(7)
C14 Si2 N2 C3 49.51(15)
C16 Si2 N2 C3 167.89(13)
C15 Si2 N2 C3 -71.58(16)
C14 Si2 N2 Bi1 -116.16(10)
C16 Si2 N2 Bi1 2.22(11)
C15 Si2 N2 Bi1 122.76(11)
N3 Bi1 N2 C3 32.42(11)
N1 Bi1 N2 C3 -57.91(11)
N4 Bi1 N2 C3 88.63(11)
N3 Bi1 N2 Si2 -160.73(8)
N1 Bi1 N2 Si2 108.94(9)
N4 Bi1 N2 Si2 -104.51(8)
N2 Bi1 N3 C17 81.00(10)
N1 Bi1 N3 C17 162.61(10)
N4 Bi1 N3 C17 -1.80(9)
N2 Bi1 N3 C18 -145.70(12)
N1 Bi1 N3 C18 -64.09(12)
N4 Bi1 N3 C18 131.50(13)
N2 Bi1 N4 C17 -97.83(10)
N3 Bi1 N4 C17 1.87(9)
N1 Bi1 N4 C17 -26.05(14)
N2 Bi1 N4 C21 47.57(18)
N3 Bi1 N4 C21 147.26(19)
N1 Bi1 N4 C21 119.35(17)
Si1 N1 C1 C10 -31.0(2)
Bi1 N1 C1 C10 152.36(12)
Si1 N1 C1 C2 150.58(12)
Bi1 N1 C1 C2 -26.10(19)
C10 C1 C2 C7 -6.4(2)
N1 C1 C2 C7 172.06(14)
C10 C1 C2 C3 170.58(15)
N1 C1 C2 C3 -10.9(2)
Si2 N2 C3 C4 56.83(19)
Bi1 N2 C3 C4 -136.81(13)
Si2 N2 C3 C2 -121.80(15)
Bi1 N2 C3 C2 44.55(18)
C7 C2 C3 C4 -0.3(2)
C1 C2 C3 C4 -177.26(15)
C7 C2 C3 N2 178.35(14)
C1 C2 C3 N2 1.3(2)
N2 C3 C4 C5 179.78(15)
C2 C3 C4 C5 -1.5(2)
C3 C4 C5 C6 0.6(3)
C4 C5 C6 C7 2.3(3)
C5 C6 C7 C8 172.66(17)
C5 C6 C7 C2 -4.1(3)
C3 C2 C7 C8 -173.66(15)
C1 C2 C7 C8 3.6(2)
C3 C2 C7 C6 3.0(2)
C1 C2 C7 C6 -179.77(15)
C6 C7 C8 C9 -175.06(16)
C2 C7 C8 C9 1.7(2)
C7 C8 C9 C10 -4.0(3)
N1 C1 C10 C9 -174.13(15)
C2 C1 C10 C9 4.4(2)
C8 C9 C10 C1 0.9(3)
C21 N4 C17 N5 22.4(3)
Bi1 N4 C17 N5 176.70(16)
C21 N4 C17 N3 -157.02(15)
Bi1 N4 C17 N3 -2.75(14)
C24 N5 C17 N4 -143.91(19)
C25 N5 C17 N4 31.7(3)
C24 N5 C17 N3 35.5(2)
C25 N5 C17 N3 -148.84(17)
C18 N3 C17 N4 -133.53(16)
Bi1 N3 C17 N4 3.21(16)
C18 N3 C17 N5 47.0(2)
Bi1 N3 C17 N5 -176.30(12)
C17 N3 C18 C19 101.02(17)
Bi1 N3 C18 C19 -25.02(18)
C17 N3 C18 C20 -133.86(16)
Bi1 N3 C18 C20 100.10(16)
C17 N4 C21 C23 54.4(2)
Bi1 N4 C21 C23 -82.7(2)
C17 N4 C21 C22 176.61(16)
Bi1 N4 C21 C22 39.5(2)
